data_7135501
loop_
_publ_author_name
'Zhang, Ziyi'
'Li, Xi'
'Feng, Yilin'
'Gao, Xin'
'Qi, Yong'
'Yan, Jiaying'
'Zhang, Nuonuo'

_publ_section_title
;
 A facile strategy for &#x3c0;-extended BOPYINs: transformation into
 six-membered BODIPY analogues and their optical properties.
;
_journal_issue 8
_journal_name_full 'Chemical communications (Cambridge, England)'
_journal_page_first 2659
_journal_page_last 2663
_journal_paper_doi 10.1039/d5cc06628j
_journal_volume 62
_journal_year 2026
_chemical_formula_moiety '0.2(C23 H15 B F2 N2 O)'
_chemical_formula_sum 'C4.6 H3 B0.2 F0.4 N0.4 O0.2'
_chemical_formula_weight 76.84
_space_group_crystal_system triclinic
_space_group_IT_number 2
_space_group_name_Hall '-P 1'
_space_group_name_H-M_alt 'P -1'
_atom_sites_solution_hydrogens geom
_atom_sites_solution_primary iterative
_atom_sites_solution_secondary difmap
_audit_creation_date 2025-03-13
_audit_creation_method
;
Olex2 1.5
(compiled 2023.03.06 svn.rbb2c1857 for OlexSys, GUI svn.r6748)
;
_audit_update_record
;
2025-10-29 deposited with the CCDC.	2025-12-23 downloaded from the CCDC.
;
_cell_angle_alpha 94.5670(10)
_cell_angle_beta 97.121(2)
_cell_angle_gamma 90.226(2)
_cell_formula_units_Z 8
_cell_length_a 10.1116(2)
_cell_length_b 11.6324(2)
_cell_length_c 30.3083(5)
_cell_measurement_reflns_used 24074
_cell_measurement_temperature 99.99(10)
_cell_measurement_theta_max 73.0590
_cell_measurement_theta_min 2.9610
_cell_volume 3525.85(11)
_computing_cell_refinement 'CrysAlisPro 1.171.43.92a (Rigaku OD, 2023)'
_computing_data_collection 'CrysAlisPro system (CCD 43.92a 64-bit (release 05-10-2023))'
_computing_data_reduction 'CrysAlisPro 1.171.43.92a (Rigaku OD, 2023)'
_computing_molecular_graphics 'Olex2 1.5 (Dolomanov et al., 2009)'
_computing_publication_material 'Olex2 1.5 (Dolomanov et al., 2009)'
_computing_structure_refinement 'XL  (Sheldrick, 2008)'
_computing_structure_solution 'olex2.solve 1.5 (Bourhis et al., 2015)'
_diffrn_ambient_environment N~2~
_diffrn_ambient_temperature 99.99(10)
_diffrn_detector 'Hybrid Pixel Array Detector'
_diffrn_detector_area_resol_mean 10.0000
_diffrn_detector_type HyPix
_diffrn_measured_fraction_theta_full 0.961
_diffrn_measured_fraction_theta_max 0.961
_diffrn_measurement_details
;
List of Runs (angles in degrees, time in seconds):

  # Type    Start    End  Width  t~exp~   \w     \q     \k     \f   Frames
#--------------------------------------------------------------------------
  1  \w    -97.00 -65.00   0.50    0.15    --  -99.00  77.00  60.00   64
  2  \w    -63.00 -36.00   0.50    0.15    --  -99.00  77.00  60.00   54
  3  \w    -68.00 -27.00   0.50    0.15    --  -99.00  77.00-120.00   82
  4  \w   -101.00 -27.00   0.50    0.15    --  -99.00  77.00-180.00  148
  5  \w    -65.00 -27.00   0.50    0.15    --  -99.00  61.00-120.00   76
  6  \w    -70.00 -33.00   0.50    0.15    --  -99.00  61.00   0.00   74
  7  \w    -69.00 -38.00   0.50    0.15    --  -99.00  61.00  30.00   62
  8  \w    -70.00 -26.00   0.50    0.15    --  -99.00  61.00  60.00   88
  9  \w    -70.00 -26.00   0.50    0.15    --  -99.00  61.00 150.00   88
 10  \w    -25.00  29.00   0.50    0.08    --  -45.87  19.00  30.00  108
 11  \w     23.00 119.00   0.50    0.08    --   45.87  77.00 -60.00  192
 12  \w     83.00 147.00   0.50    0.15    --   99.00  15.00  30.00  128
 13  \w     85.00 162.00   0.50    0.15    --   99.00  30.00 -30.00  154
 14  \w     84.00 164.00   0.50    0.15    --   99.00   0.00-180.00  160
 15  \w    120.00 172.00   0.50    0.15    --   99.00  45.00-180.00  104
 16  \w     83.00 169.00   0.50    0.15    --   99.00 125.00-180.00  172
 17  \w     84.00 123.00   0.50    0.15    --   99.00 137.00-161.00   78
 18  \w     71.00  96.00   0.50    0.08    --   45.87 137.00-161.00   50
 19  \w     98.00 124.00   0.50    0.15    --   99.00 131.00  22.00   52
 20  \w    -13.00  26.00   0.50    0.08    --   45.87 -19.00-150.00   78
 21  \w    -25.00  62.00   0.50    0.08    --   45.87 -57.00-180.00  174
 22  \w     27.00  52.00   0.50    0.15    --   99.00 -45.00-180.00   50
 23  \w     33.00  61.00   0.50    0.15    --   99.00 -61.00-150.00   56
 24  \w     27.00  64.00   0.50    0.15    --   99.00 -61.00 -90.00   74
 25  \w     29.00  68.00   0.50    0.15    --   99.00 -61.00  60.00   78
 26  \w     40.00  68.00   0.50    0.08    --   45.87-137.00 136.00   56
 27  \w     93.00 118.00   0.50    0.15    --   99.00-137.00 136.00   50
 28  \w     75.00 110.00   0.50    0.15    --   99.00-125.00   0.00   70
 29  \w     44.00 104.00   0.50    0.15    --   99.00 -94.00 -30.00  120
 30  \w     28.00 115.00   0.50    0.15    --   99.00-131.00 -47.00  174
 31  \w     49.00 103.00   0.50    0.15    --   99.00 -94.00-180.00  108
 32  \w     51.00  95.00   0.50    0.08    --   45.87-131.00 -47.00   88
 33  \w     72.00 101.00   0.50    0.15    --   99.00 -94.00 120.00   58
 34  \w     28.00  56.00   0.50    0.15    --   99.00 -94.00 120.00   56
 35  \w     45.00  95.00   0.50    0.15    --   99.00 -94.00 150.00  100
 36  \w    -85.00 -60.00   0.50    0.08    --  -45.87 137.00-161.00   50
 37  \w   -117.00 -71.00   0.50    0.15    --  -99.00 137.00-161.00   92
 38  \w    -65.00 -39.00   0.50    0.08    --  -45.87 131.00  22.00   52
 39  \w   -116.00 -84.00   0.50    0.15    --  -99.00 131.00  22.00   64
 40  \w   -174.00 -99.00   0.50    0.15    --  -99.00 -15.00 120.00  150
 41  \w   -144.00-119.00   0.50    0.15    --  -99.00-137.00 136.00   50
 42  \w   -119.00 -75.00   0.50    0.08    --  -45.87-137.00 136.00   88
 43  \w   -116.00 -80.00   0.50    0.08    --  -45.87-131.00 -47.00   72
 44  \w   -145.00-120.00   0.50    0.15    --  -99.00-131.00 -47.00   50
 45  \w   -111.00 -73.00   0.50    0.15    --  -99.00-131.00 -47.00   76
 46  \w   -113.00 -88.00   0.50    0.15    --  -99.00-125.00-180.00   50
 47  \w   -152.00-126.00   0.50    0.15    --  -99.00-125.00-180.00   52
;
_diffrn_measurement_device 'four-circle diffractometer'
_diffrn_measurement_device_type 'XtaLAB Synergy R, DW system, HyPix'
_diffrn_measurement_method '\w scans'
_diffrn_orient_matrix_type 'CrysAlisPro convention (1999,Acta A55,543-557)'
_diffrn_orient_matrix_UB_11 -0.0523947000
_diffrn_orient_matrix_UB_12 -0.0090845000
_diffrn_orient_matrix_UB_13 -0.0501142000
_diffrn_orient_matrix_UB_21 -0.1441527000
_diffrn_orient_matrix_UB_22 -0.0054144000
_diffrn_orient_matrix_UB_23 0.0113292000
_diffrn_orient_matrix_UB_31 -0.0073363000
_diffrn_orient_matrix_UB_32 0.1324505000
_diffrn_orient_matrix_UB_33 0.0011884000
_diffrn_radiation_monochromator mirror
_diffrn_radiation_probe x-ray
_diffrn_radiation_type 'Cu K\a'
_diffrn_radiation_wavelength 1.54184
_diffrn_reflns_av_R_equivalents 0.0657
_diffrn_reflns_av_unetI/netI 0.0576
_diffrn_reflns_limit_h_max 12
_diffrn_reflns_limit_h_min -12
_diffrn_reflns_limit_k_max 14
_diffrn_reflns_limit_k_min -10
_diffrn_reflns_limit_l_max 37
_diffrn_reflns_limit_l_min -37
_diffrn_reflns_number 48774
_diffrn_reflns_theta_full 73.41
_diffrn_reflns_theta_max 73.41
_diffrn_reflns_theta_min 2.95
_diffrn_source 'Rotating-anode X-ray tube'
_diffrn_source_type 'Rigaku (Cu) X-ray Source'
_exptl_absorpt_coefficient_mu 0.854
_exptl_absorpt_correction_T_max 1.00000
_exptl_absorpt_correction_T_min 0.69383
_exptl_absorpt_correction_type multi-scan
_exptl_absorpt_process_details
;
CrysAlisPro 1.171.43.92a (Rigaku Oxford Diffraction, 2023)
Empirical absorption correction using spherical harmonics,
implemented in SCALE3 ABSPACK scaling algorithm.
;
_exptl_crystal_colour 'clear light red'
_exptl_crystal_density_diffrn 1.447
_exptl_crystal_density_method 'not measured'
_exptl_crystal_description block
_exptl_crystal_F_000 1584
_exptl_crystal_size_max 0.15
_exptl_crystal_size_mid 0.12
_exptl_crystal_size_min 0.1
_refine_diff_density_max 0.503
_refine_diff_density_min -0.509
_refine_diff_density_rms 0.091
_refine_ls_extinction_method none
_refine_ls_goodness_of_fit_ref 1.150
_refine_ls_hydrogen_treatment mixed
_refine_ls_matrix_type full
_refine_ls_number_parameters 1045
_refine_ls_number_reflns 13651
_refine_ls_number_restraints 0
_refine_ls_restrained_S_all 1.150
_refine_ls_R_factor_all 0.0917
_refine_ls_R_factor_gt 0.0797
_refine_ls_shift/su_max 0.001
_refine_ls_shift/su_mean 0.000
_refine_ls_structure_factor_coef Fsqd
_refine_ls_weighting_details 'calc w=1/[\s^2^(Fo^2^)+(0.1268P)^2^+5.8888P] where P=(Fo^2^+2Fc^2^)/3'
_refine_ls_weighting_scheme calc
_refine_ls_wR_factor_gt 0.2608
_refine_ls_wR_factor_ref 0.2691
_reflns_number_gt 10930
_reflns_number_total 13651
_reflns_threshold_expression >2sigma(I)
_cod_data_source_file d5cc06628j2.cif
_cod_data_source_block np-oph_auto
_cod_original_formula_sum 'C4.60 H3 B0.20 F0.40 N0.40 O0.20'
_cod_database_code 7135501
_chemical_oxdiff_formula 'C H O N  B F'
_olex2_refinement_description
;
1. Fixed Uiso
 At 1.2 times of:
  All C(H) groups
2.a Aromatic/amide H refined with riding coordinates:
 C00W(H00W), C00X(H00X), C00Y(H00Y), C00Z(H00Z), C010(H010), C011(H011),
 C012(H012), C013(H013), C014(H014), C015(H015), C018(H018), C01A(H01A),
 C01B(H01B), C01C(H01C), C01D(H01D), C01E(H01E), C01F(H01F), C01G(H01G),
 C01I(H01I), C01J(H01J), C01K(H01K), C01L(H01L), C01M(H01M), C01N(H01N),
 C01R(H01R), C01S(H01S), C01V(H01V), C01W(H01W), C01Z(H01Z), C020(H020),
 C021(H021), C022(H022), C024(H024), C025(H025), C029(H029), C02A(H02A),
 C02B(H02B), C02C(H02C), C02D(H02D), C02E(H02E), C02F(H02F), C02H(H02H),
 C02I(H02I), C02K(H02K), C02L(H02L), C02N(H02N), C02P(H02P), C02Q(H02Q),
 C02R(H02R), C02S(H02S), C02T(H02T), C02U(H02U), C02X(H02X), C02Y(H02Y),
 C02Z(H02Z), C030(H030), C031(H031), C032(H032), C033(H033), C034(H034)
;
_olex2_submission_special_instructions 'No special instructions were received'
_oxdiff_exptl_absorpt_empirical_details
;
Empirical correction (ABSPACK) includes:
- Absorption correction using spherical harmonics
- Frame scaling
;
_oxdiff_exptl_absorpt_empirical_full_max 2.128
_oxdiff_exptl_absorpt_empirical_full_min 0.451

loop_
_space_group_symop_id
_space_group_symop_operation_xyz
1 'x, y, z'
2 '-x, -y, -z'

loop_
_atom_site_label
_atom_site_type_symbol
_atom_site_fract_x
_atom_site_fract_y
_atom_site_fract_z
_atom_site_U_iso_or_equiv
_atom_site_adp_type
_atom_site_occupancy
_atom_site_symmetry_multiplicity
_atom_site_calc_flag
_atom_site_refinement_flags
_atom_site_disorder_assembly
_atom_site_disorder_group
F001 F 0.14902(19) 0.24775(16) 0.09797(6) 0.0291(4) Uani 1 1 d . . .
F002 F 0.0227(2) 0.09450(15) 0.06452(6) 0.0296(4) Uani 1 1 d . . .
F003 F 0.5337(2) -0.41239(15) 0.06375(7) 0.0323(5) Uani 1 1 d . . .
F004 F 0.6723(2) -0.26272(16) 0.09316(7) 0.0310(4) Uani 1 1 d . . .
F005 F 0.56436(19) 0.52104(16) 0.40031(6) 0.0295(4) Uani 1 1 d . . .
F006 F 0.2158(2) 1.14319(15) 0.43781(6) 0.0306(5) Uani 1 1 d . . .
F007 F 0.0896(2) 0.98753(17) 0.40637(7) 0.0314(4) Uani 1 1 d . . .
F008 F 0.7069(2) 0.67065(15) 0.42730(6) 0.0322(5) Uani 1 1 d . . .
O009 O -0.0808(3) 0.47300(19) 0.18771(8) 0.0331(6) Uani 1 1 d . . .
O00A O 0.7611(3) 0.28636(19) 0.29886(8) 0.0300(5) Uani 1 1 d . . .
O00B O 0.4603(3) -0.04373(19) 0.19688(8) 0.0319(6) Uani 1 1 d . . .
N00C N -0.0571(3) 0.2863(2) 0.05389(9) 0.0217(5) Uani 1 1 d . . .
N00D N 0.4549(3) -0.2184(2) 0.05876(9) 0.0231(6) Uani 1 1 d . . .
N00E N -0.0512(3) 0.1964(2) 0.12774(9) 0.0233(6) Uani 1 1 d . . .
O10 O 0.3204(3) 0.76661(19) 0.31284(8) 0.0337(6) Uani 1 1 d . . .
N00G N 0.4918(3) -0.3149(2) 0.13240(9) 0.0264(6) Uani 1 1 d . . .
N00H N 0.2820(3) 1.0423(2) 0.37296(9) 0.0232(6) Uani 1 1 d . . .
N00I N 0.7444(3) 0.5649(2) 0.35963(9) 0.0245(6) Uani 1 1 d . . .
C00J C -0.1292(3) 0.3694(3) -0.01009(11) 0.0230(6) Uani 1 1 d . . .
N00K N 0.3015(3) 0.9526(2) 0.44727(9) 0.0227(6) Uani 1 1 d . . .
C00L C -0.0785(3) 0.2667(3) 0.00668(11) 0.0220(6) Uani 1 1 d . . .
C35 C 0.3767(3) -0.1248(3) -0.00217(11) 0.0229(6) Uani 1 1 d . . .
N00N N 0.7821(3) 0.4769(2) 0.43470(9) 0.0230(6) Uani 1 1 d . . .
C00O C -0.0912(3) 0.3957(3) 0.06560(11) 0.0224(6) Uani 1 1 d . . .
C00P C 0.4189(3) -0.1118(3) 0.07346(11) 0.0231(6) Uani 1 1 d . . .
C00Q C -0.0781(3) 0.4062(3) 0.14880(11) 0.0245(7) Uani 1 1 d . . .
C00R C -0.1635(3) 0.3856(3) -0.05491(11) 0.0253(7) Uani 1 1 d . . .
C00S C 0.3416(3) -0.1002(3) -0.04615(11) 0.0258(7) Uani 1 1 d . . .
C00T C -0.1383(3) 0.4522(3) 0.02531(11) 0.0229(6) Uani 1 1 d . . .
C00U C 0.4305(3) -0.2295(3) 0.01130(11) 0.0232(6) Uani 1 1 d . . .
C00V C 0.3666(3) -0.0495(3) 0.03522(11) 0.0232(6) Uani 1 1 d . . .
C00W C 0.3139(3) 0.0589(3) 0.02955(11) 0.0243(7) Uani 1 1 d . . .
H00W H 0.3029 0.1117 0.0544 0.029 Uiso 1 1 calc R . .
C00X C -0.0822(3) 0.4525(3) 0.10895(11) 0.0263(7) Uani 1 1 d . . .
H00X H -0.0786 0.5344 0.1103 0.032 Uiso 1 1 calc R . .
C00Y C -0.0596(3) 0.1743(3) -0.02288(11) 0.0253(7) Uani 1 1 d . . .
H00Y H -0.0260 0.1034 -0.0130 0.030 Uiso 1 1 calc R . .
C00Z C -0.1879(3) 0.5601(3) 0.01624(11) 0.0258(7) Uani 1 1 d . . .
H00Z H -0.1975 0.6181 0.0395 0.031 Uiso 1 1 calc R . .
C010 C 0.4497(3) -0.3161(3) -0.02077(11) 0.0265(7) Uani 1 1 d . . .
H010 H 0.4843 -0.3887 -0.0130 0.032 Uiso 1 1 calc R . .
C011 C 0.3638(3) -0.1897(3) -0.07933(12) 0.0290(7) Uani 1 1 d . . .
H011 H 0.3433 -0.1785 -0.1101 0.035 Uiso 1 1 calc R . .
C012 C 0.4154(3) -0.2922(3) -0.06608(12) 0.0299(7) Uani 1 1 d . . .
H012 H 0.4291 -0.3510 -0.0886 0.036 Uiso 1 1 calc R . .
C013 C 0.4310(3) -0.0610(3) 0.11768(11) 0.0260(7) Uani 1 1 d . . .
H013 H 0.4186 0.0201 0.1202 0.031 Uiso 1 1 calc R . .
C014 C 0.2774(3) 0.0874(3) -0.01448(12) 0.0266(7) Uani 1 1 d . . .
H014 H 0.2422 0.1617 -0.0191 0.032 Uiso 1 1 calc R . .
C015 C -0.1426(3) 0.2899(3) -0.08534(12) 0.0289(7) Uani 1 1 d . . .
H015 H -0.1630 0.2952 -0.1166 0.035 Uiso 1 1 calc R . .
C016 C 0.4771(3) -0.2284(3) 0.16547(11) 0.0257(7) Uani 1 1 d . . .
C017 C -0.0825(3) 0.2861(3) 0.15734(11) 0.0244(7) Uani 1 1 d . . .
C018 C -0.0925(4) 0.1895(3) -0.06907(12) 0.0297(7) Uani 1 1 d . . .
H018 H -0.0791 0.1266 -0.0899 0.036 Uiso 1 1 calc R . .
C019 C 0.4576(3) -0.1091(3) 0.15736(11) 0.0259(7) Uani 1 1 d . . .
C01A C -0.2230(3) 0.5797(3) -0.02879(11) 0.0277(7) Uani 1 1 d . . .
H01A H -0.2563 0.6533 -0.0357 0.033 Uiso 1 1 calc R . .
C01B C 0.2903(3) 0.0124(3) -0.05155(11) 0.0265(7) Uani 1 1 d . . .
H01B H 0.2649 0.0362 -0.0806 0.032 Uiso 1 1 calc R . .
C01C C -0.1149(3) 0.1204(3) 0.18769(11) 0.0267(7) Uani 1 1 d . . .
H01C H -0.1368 0.0657 0.2074 0.032 Uiso 1 1 calc R . .
C01D C -0.2116(3) 0.4974(3) -0.06360(11) 0.0273(7) Uani 1 1 d . . .
H01D H -0.2361 0.5156 -0.0935 0.033 Uiso 1 1 calc R . .
C01E C 0.2955(3) 1.1429(3) 0.35336(11) 0.0255(7) Uani 1 1 d . . .
H01E H 0.2794 1.2176 0.3665 0.031 Uiso 1 1 calc R . .
C01F C -0.0704(3) 0.0966(3) 0.14692(11) 0.0253(7) Uani 1 1 d . . .
H01F H -0.0553 0.0215 0.1340 0.030 Uiso 1 1 calc R . .
C01G C 0.7978(3) 0.3118(3) 0.37793(11) 0.0251(7) Uani 1 1 d . . .
H01G H 0.8071 0.2304 0.3767 0.030 Uiso 1 1 calc R . .
C01H C 0.4233(4) 0.0727(3) 0.19605(11) 0.0267(7) Uani 1 1 d . . .
C01I C -0.1220(3) 0.2408(3) 0.19466(11) 0.0267(7) Uani 1 1 d . . .
H01I H -0.1487 0.2832 0.2201 0.032 Uiso 1 1 calc R . .
C01J C 0.3471(3) 1.0005(3) 0.30481(11) 0.0265(7) Uani 1 1 d . . .
H01J H 0.3726 0.9590 0.2790 0.032 Uiso 1 1 calc R . .
C01K C 0.4928(4) -0.4166(3) 0.15201(12) 0.0285(7) Uani 1 1 d . . .
H01K H 0.5016 -0.4905 0.1370 0.034 Uiso 1 1 calc R . .
C01L C 0.4696(4) -0.2776(3) 0.20548(12) 0.0286(7) Uani 1 1 d . . .
H01L H 0.4600 -0.2378 0.2335 0.034 Uiso 1 1 calc R . .
C01M C 0.1571(4) 0.6161(3) 0.31000(12) 0.0322(8) Uani 1 1 d . . .
H01M H 0.0898 0.6723 0.3123 0.039 Uiso 1 1 calc R . .
C01N C 0.7461(4) 0.6642(3) 0.33844(12) 0.0280(7) Uani 1 1 d . . .
H01N H 0.7408 0.7397 0.3525 0.034 Uiso 1 1 calc R . .
C01O C 0.3137(3) 0.9540(3) 0.34301(11) 0.0246(7) Uani 1 1 d . . .
C01P C 0.8150(3) 0.3677(3) 0.42129(11) 0.0230(6) Uani 1 1 d . . .
C01Q C 0.2884(4) 0.6489(3) 0.31174(11) 0.0267(7) Uani 1 1 d . . .
C01R C 0.3356(3) 1.1206(3) 0.31188(11) 0.0272(7) Uani 1 1 d . . .
H01R H 0.3525 1.1759 0.2918 0.033 Uiso 1 1 calc R . .
C01S C -0.1539(4) 0.6692(3) 0.18277(12) 0.0313(7) Uani 1 1 d . . .
H01S H -0.2433 0.6426 0.1749 0.038 Uiso 1 1 calc R . .
C01T C 0.7699(3) 0.3560(3) 0.33754(11) 0.0248(7) Uani 1 1 d . . .
C01U C -0.0510(4) 0.5923(3) 0.18923(11) 0.0283(7) Uani 1 1 d . . .
C01V C 0.3262(3) 0.7872(3) 0.39173(11) 0.0262(7) Uani 1 1 d . . .
H01V H 0.3270 0.7053 0.3903 0.031 Uiso 1 1 calc R . .
C01W C 0.7566(4) 0.6392(3) 0.29393(12) 0.0302(7) Uani 1 1 d . . .
H01W H 0.7603 0.6933 0.2722 0.036 Uiso 1 1 calc R . .
C01X C 0.7998(4) 0.1706(3) 0.30061(11) 0.0264(7) Uani 1 1 d . . .
C01Y C 0.3884(3) 0.7880(3) 0.47481(11) 0.0230(6) Uani 1 1 d . . .
C01Z C 0.4791(4) -0.3968(3) 0.19652(12) 0.0306(7) Uani 1 1 d . . .
H01Z H 0.4765 -0.4536 0.2173 0.037 Uiso 1 1 calc R . .
C020 C 0.9338(4) 0.1448(3) 0.30440(11) 0.0297(7) Uani 1 1 d . . .
H020 H 0.9994 0.2045 0.3074 0.036 Uiso 1 1 calc R . .
C021 C 0.4777(3) 0.6592(3) 0.52795(11) 0.0257(7) Uani 1 1 d . . .
H021 H 0.5116 0.5854 0.5344 0.031 Uiso 1 1 calc R . .
C022 C 0.0800(4) 0.6272(3) 0.20028(12) 0.0316(8) Uani 1 1 d . . .
H022 H 0.1490 0.5723 0.2040 0.038 Uiso 1 1 calc R . .
C023 C 0.7546(3) 0.4745(3) 0.32764(11) 0.0250(7) Uani 1 1 d . . .
C024 C 0.5207(4) 0.1562(3) 0.19724(12) 0.0321(8) Uani 1 1 d . . .
H024 H 0.6117 0.1359 0.1973 0.038 Uiso 1 1 calc R . .
C025 C 0.0072(4) 0.8242(3) 0.19966(12) 0.0312(8) Uani 1 1 d . . .
H025 H 0.0277 0.9045 0.2034 0.037 Uiso 1 1 calc R . .
C026 C 0.3361(3) 0.8439(3) 0.43500(11) 0.0244(7) Uani 1 1 d . . .
C027 C 0.3276(3) 0.9718(3) 0.49465(11) 0.0235(6) Uani 1 1 d . . .
C028 C 0.4180(3) 0.8523(3) 0.55532(11) 0.0248(7) Uani 1 1 d . . .
C029 C 0.4398(3) 0.6802(3) 0.48309(11) 0.0258(7) Uani 1 1 d . . .
H029 H 0.4491 0.6231 0.4595 0.031 Uiso 1 1 calc R . .
C02A C 0.9256(3) 0.2027(3) 0.46749(11) 0.0267(7) Uani 1 1 d . . .
H02A H 0.9317 0.1463 0.4434 0.032 Uiso 1 1 calc R . .
C02B C 0.7023(4) 0.0860(3) 0.29627(12) 0.0311(7) Uani 1 1 d . . .
H02B H 0.6107 0.1054 0.2939 0.037 Uiso 1 1 calc R . .
C02C C 0.3888(4) 0.5702(3) 0.30908(12) 0.0302(7) Uani 1 1 d . . .
H02C H 0.4790 0.5951 0.3105 0.036 Uiso 1 1 calc R . .
C02D C 0.2240(4) 0.4183(3) 0.30185(12) 0.0332(8) Uani 1 1 d . . .
H02D H 0.2018 0.3384 0.2981 0.040 Uiso 1 1 calc R . .
C02E C 0.7969(3) 0.5842(3) 0.51294(11) 0.0258(7) Uani 1 1 d . . .
H02E H 0.7602 0.6552 0.5043 0.031 Uiso 1 1 calc R . .
C02F C 0.1083(4) 0.7447(3) 0.20580(12) 0.0331(8) Uani 1 1 d . . .
H02F H 0.1978 0.7709 0.2139 0.040 Uiso 1 1 calc R . .
C02G C 0.8119(3) 0.4938(3) 0.48188(11) 0.0241(6) Uani 1 1 d . . .
C02H C 0.3556(4) 0.4532(3) 0.30422(13) 0.0341(8) Uani 1 1 d . . .
H02H H 0.4234 0.3974 0.3025 0.041 Uiso 1 1 calc R . .
C02I C 0.7610(4) 0.5188(3) 0.28662(11) 0.0284(7) Uani 1 1 d . . .
H02I H 0.7670 0.4758 0.2590 0.034 Uiso 1 1 calc R . .
C02J C 0.8678(3) 0.3910(3) 0.49682(11) 0.0245(7) Uani 1 1 d . . .
C02K C 0.9709(4) 0.0296(3) 0.30369(12) 0.0314(7) Uani 1 1 d . . .
H02K H 1.0625 0.0101 0.3061 0.038 Uiso 1 1 calc R . .
C02L C 0.3098(3) 1.0639(3) 0.52466(11) 0.0261(7) Uani 1 1 d . . .
H02L H 0.2749 1.1348 0.5151 0.031 Uiso 1 1 calc R . .
C02M C 0.9106(3) 0.3720(3) 0.54096(11) 0.0262(7) Uani 1 1 d . . .
C02N C 0.2534(4) 0.2145(3) 0.19721(12) 0.0329(8) Uani 1 1 d . . .
H02N H 0.1625 0.2346 0.1974 0.040 Uiso 1 1 calc R . .
C02O C 0.3809(3) 0.8700(3) 0.51060(11) 0.0238(7) Uani 1 1 d . . .
C02P C 0.9706(3) 0.1804(3) 0.51198(12) 0.0286(7) Uani 1 1 d . . .
H02P H 1.0076 0.1072 0.5175 0.034 Uiso 1 1 calc R . .
C02Q C 0.4679(3) 0.7412(3) 0.56335(11) 0.0265(7) Uani 1 1 d . . .
H02Q H 0.4949 0.7227 0.5931 0.032 Uiso 1 1 calc R . .
C02R C 0.3495(4) 0.2995(3) 0.19816(12) 0.0349(8) Uani 1 1 d . . .
H02R H 0.3242 0.3781 0.1987 0.042 Uiso 1 1 calc R . .
C02S C 0.4824(4) 0.2714(3) 0.19830(13) 0.0376(8) Uani 1 1 d . . .
H02S H 0.5477 0.3307 0.1991 0.045 Uiso 1 1 calc R . .
C02T C 0.8744(4) -0.0562(3) 0.29946(12) 0.0340(8) Uani 1 1 d . . .
H02T H 0.8998 -0.1348 0.2994 0.041 Uiso 1 1 calc R . .
C02U C -0.1235(4) 0.7866(3) 0.18807(13) 0.0344(8) Uani 1 1 d . . .
H02U H -0.1926 0.8412 0.1837 0.041 Uiso 1 1 calc R . .
C02V C 0.8724(3) 0.3100(3) 0.46039(11) 0.0245(7) Uani 1 1 d . . .
C02W C 0.3157(4) 0.8347(3) 0.35162(11) 0.0275(7) Uani 1 1 d . . .
C02X C 0.8940(3) 0.4663(3) 0.57279(11) 0.0292(7) Uani 1 1 d . . .
H02X H 0.9209 0.4598 0.6037 0.035 Uiso 1 1 calc R . .
C02Y C 0.9629(3) 0.2610(3) 0.54797(11) 0.0280(7) Uani 1 1 d . . .
H02Y H 0.9929 0.2416 0.5774 0.034 Uiso 1 1 calc R . .
C02Z C 0.2901(4) 0.0989(3) 0.19600(11) 0.0298(7) Uani 1 1 d . . .
H02Z H 0.2249 0.0394 0.1952 0.036 Uiso 1 1 calc R . .
C030 C 0.3459(4) 1.0480(3) 0.57058(11) 0.0292(7) Uani 1 1 d . . .
H030 H 0.3334 1.1104 0.5918 0.035 Uiso 1 1 calc R . .
C031 C 0.8383(4) 0.5670(3) 0.55830(12) 0.0297(7) Uani 1 1 d . . .
H031 H 0.8271 0.6284 0.5801 0.036 Uiso 1 1 calc R . .
C032 C 0.7415(4) -0.0283(3) 0.29541(13) 0.0359(8) Uani 1 1 d . . .
H032 H 0.6758 -0.0880 0.2920 0.043 Uiso 1 1 calc R . .
C033 C 0.3982(4) 0.9473(3) 0.58629(11) 0.0286(7) Uani 1 1 d . . .
H033 H 0.4206 0.9415 0.6174 0.034 Uiso 1 1 calc R . .
C034 C 0.1242(4) 0.4987(3) 0.30485(12) 0.0333(8) Uani 1 1 d . . .
H034 H 0.0340 0.4741 0.3034 0.040 Uiso 1 1 calc R . .
B035 B 0.6956(4) 0.5606(3) 0.40558(13) 0.0251(7) Uani 1 1 d . . .
B036 B 0.2170(4) 1.0342(3) 0.41605(13) 0.0259(8) Uani 1 1 d . . .
B037 B 0.0216(4) 0.2037(3) 0.08621(13) 0.0248(7) Uani 1 1 d . . .
B38 B 0.5421(4) -0.3046(3) 0.08685(13) 0.0258(8) Uani 1 1 d . . .

loop_
_atom_site_aniso_label
_atom_site_aniso_U_11
_atom_site_aniso_U_22
_atom_site_aniso_U_33
_atom_site_aniso_U_23
_atom_site_aniso_U_13
_atom_site_aniso_U_12
F001 0.0254(10) 0.0277(10) 0.0356(11) 0.0073(8) 0.0057(8) 0.0028(8)
F002 0.0398(11) 0.0161(9) 0.0341(10) 0.0014(7) 0.0098(8) 0.0074(8)
F003 0.0451(12) 0.0158(9) 0.0365(11) 0.0003(8) 0.0081(9) 0.0069(8)
F004 0.0287(10) 0.0288(10) 0.0370(11) 0.0069(8) 0.0071(8) 0.0046(8)
F005 0.0260(10) 0.0304(10) 0.0333(10) 0.0075(8) 0.0051(8) 0.0058(8)
F006 0.0441(12) 0.0169(9) 0.0319(10) 0.0024(7) 0.0088(9) 0.0098(8)
F007 0.0282(10) 0.0309(10) 0.0363(11) 0.0088(8) 0.0049(8) 0.0035(8)
F008 0.0476(13) 0.0168(9) 0.0324(11) 0.0007(7) 0.0057(9) 0.0087(8)
O009 0.0569(17) 0.0157(11) 0.0280(12) 0.0010(9) 0.0105(11) -0.0017(10)
O00A 0.0437(15) 0.0185(11) 0.0277(12) 0.0020(9) 0.0038(10) 0.0080(10)
O00B 0.0492(16) 0.0185(11) 0.0281(12) 0.0011(9) 0.0051(11) 0.0089(10)
N00C 0.0230(13) 0.0122(12) 0.0309(14) 0.0021(10) 0.0068(11) 0.0038(10)
N00D 0.0234(14) 0.0151(12) 0.0314(14) 0.0004(10) 0.0061(11) 0.0015(10)
N00E 0.0256(14) 0.0146(12) 0.0304(14) 0.0034(10) 0.0047(11) 0.0034(10)
O10 0.0598(17) 0.0145(11) 0.0281(12) 0.0005(9) 0.0116(11) -0.0013(10)
N00G 0.0306(15) 0.0157(13) 0.0331(15) 0.0025(11) 0.0051(11) 0.0029(11)
N00H 0.0270(14) 0.0144(12) 0.0284(14) 0.0029(10) 0.0036(11) 0.0031(10)
N00I 0.0284(14) 0.0136(12) 0.0322(15) 0.0030(10) 0.0051(11) 0.0018(10)
C00J 0.0189(15) 0.0177(15) 0.0334(17) 0.0027(12) 0.0065(12) -0.0019(12)
N00K 0.0280(14) 0.0141(12) 0.0269(14) 0.0014(10) 0.0068(11) 0.0009(10)
C00L 0.0196(15) 0.0165(14) 0.0309(16) 0.0034(12) 0.0062(12) 0.0012(11)
C35 0.0153(14) 0.0191(15) 0.0348(17) 0.0007(12) 0.0061(12) -0.0032(11)
N00N 0.0229(13) 0.0178(13) 0.0287(14) 0.0017(10) 0.0050(11) 0.0035(10)
C00O 0.0204(15) 0.0164(14) 0.0315(17) 0.0028(12) 0.0073(12) -0.0003(11)
C00P 0.0216(15) 0.0148(14) 0.0337(17) 0.0020(12) 0.0071(12) -0.0010(11)
C00Q 0.0246(16) 0.0188(15) 0.0308(17) 0.0000(12) 0.0068(13) 0.0013(12)
C00R 0.0227(16) 0.0245(16) 0.0291(17) 0.0018(13) 0.0046(12) -0.0009(12)
C00S 0.0183(15) 0.0279(17) 0.0315(17) 0.0015(13) 0.0047(12) -0.0011(12)
C00T 0.0233(15) 0.0183(15) 0.0280(16) 0.0029(12) 0.0063(12) 0.0013(12)
C00U 0.0186(15) 0.0175(15) 0.0337(17) 0.0015(12) 0.0048(12) -0.0016(11)
C00V 0.0176(15) 0.0219(15) 0.0306(17) 0.0020(12) 0.0049(12) -0.0007(12)
C00W 0.0209(15) 0.0170(15) 0.0354(18) 0.0003(12) 0.0066(13) 0.0010(12)
C00X 0.0317(18) 0.0164(15) 0.0316(17) 0.0012(12) 0.0073(13) 0.0024(12)
C00Y 0.0264(16) 0.0166(14) 0.0336(17) 0.0005(12) 0.0080(13) 0.0000(12)
C00Z 0.0240(16) 0.0193(15) 0.0350(18) 0.0016(13) 0.0079(13) 0.0022(12)
C010 0.0254(16) 0.0188(15) 0.0355(18) -0.0014(13) 0.0067(13) 0.0005(12)
C011 0.0245(17) 0.0307(18) 0.0314(18) -0.0001(14) 0.0039(13) -0.0004(13)
C012 0.0256(17) 0.0288(17) 0.0346(18) -0.0047(14) 0.0060(14) 0.0018(13)
C013 0.0299(17) 0.0170(15) 0.0315(17) 0.0015(12) 0.0053(13) 0.0045(12)
C014 0.0225(16) 0.0192(15) 0.0383(18) 0.0043(13) 0.0038(13) 0.0004(12)
C015 0.0285(17) 0.0288(17) 0.0294(17) 0.0017(13) 0.0040(13) 0.0007(13)
C016 0.0275(17) 0.0201(15) 0.0294(17) 0.0005(12) 0.0043(13) 0.0047(12)
C017 0.0293(17) 0.0157(15) 0.0288(16) 0.0021(12) 0.0049(13) 0.0035(12)
C018 0.0321(18) 0.0244(17) 0.0325(18) -0.0044(13) 0.0080(14) -0.0002(13)
C019 0.0277(17) 0.0212(16) 0.0292(17) -0.0008(12) 0.0065(13) -0.0001(12)
C01A 0.0258(17) 0.0226(16) 0.0357(18) 0.0069(13) 0.0049(13) 0.0043(13)
C01B 0.0199(15) 0.0282(17) 0.0316(17) 0.0057(13) 0.0016(13) 0.0017(12)
C01C 0.0328(18) 0.0159(15) 0.0326(17) 0.0065(12) 0.0061(14) 0.0029(12)
C01D 0.0238(16) 0.0284(17) 0.0305(17) 0.0071(13) 0.0031(13) 0.0018(13)
C01E 0.0308(17) 0.0145(14) 0.0316(17) 0.0058(12) 0.0030(13) 0.0037(12)
C01F 0.0292(17) 0.0135(14) 0.0333(17) 0.0045(12) 0.0028(13) 0.0020(12)
C01G 0.0257(16) 0.0168(15) 0.0334(17) 0.0022(12) 0.0063(13) 0.0018(12)
C01H 0.0370(19) 0.0170(15) 0.0260(16) 0.0009(12) 0.0043(13) 0.0044(13)
C01I 0.0311(17) 0.0191(15) 0.0308(17) 0.0029(12) 0.0075(13) 0.0036(13)
C01J 0.0313(17) 0.0194(15) 0.0293(17) 0.0032(12) 0.0050(13) 0.0044(13)
C01K 0.0332(18) 0.0149(15) 0.0382(19) 0.0059(13) 0.0054(14) 0.0030(13)
C01L 0.0325(18) 0.0218(16) 0.0321(18) 0.0033(13) 0.0050(14) 0.0053(13)
C01M 0.038(2) 0.0260(17) 0.0340(18) 0.0045(14) 0.0090(15) 0.0069(14)
C01N 0.0340(18) 0.0143(15) 0.0370(18) 0.0068(13) 0.0063(14) 0.0018(12)
C01O 0.0284(17) 0.0181(15) 0.0275(16) 0.0016(12) 0.0046(13) 0.0057(12)
C01P 0.0220(15) 0.0165(14) 0.0317(17) 0.0036(12) 0.0067(12) 0.0029(12)
C01Q 0.041(2) 0.0153(15) 0.0238(16) 0.0015(12) 0.0048(13) 0.0005(13)
C01R 0.0330(18) 0.0175(15) 0.0319(17) 0.0064(12) 0.0043(14) 0.0025(13)
C01S 0.0310(18) 0.0243(17) 0.0382(19) 0.0035(14) 0.0018(14) 0.0006(14)
C01T 0.0264(16) 0.0200(15) 0.0281(16) 0.0001(12) 0.0050(13) 0.0034(12)
C01U 0.047(2) 0.0148(15) 0.0233(16) 0.0004(12) 0.0070(14) 0.0017(14)
C01V 0.0342(18) 0.0140(14) 0.0310(17) 0.0022(12) 0.0066(13) 0.0009(12)
C01W 0.0360(19) 0.0197(16) 0.0367(19) 0.0086(13) 0.0072(15) 0.0007(13)
C01X 0.0381(19) 0.0169(15) 0.0241(16) -0.0006(12) 0.0049(13) 0.0051(13)
C01Y 0.0242(16) 0.0177(15) 0.0285(16) 0.0033(12) 0.0075(12) -0.0005(12)
C01Z 0.0353(19) 0.0200(16) 0.0383(19) 0.0095(13) 0.0068(15) 0.0033(13)
C020 0.0325(18) 0.0239(17) 0.0322(18) 0.0024(13) 0.0023(14) -0.0014(13)
C021 0.0231(16) 0.0177(15) 0.0372(18) 0.0062(13) 0.0051(13) 0.0023(12)
C022 0.0350(19) 0.0272(17) 0.0338(18) 0.0051(14) 0.0070(14) 0.0105(14)
C023 0.0252(16) 0.0207(15) 0.0300(17) 0.0031(12) 0.0056(13) 0.0049(12)
C024 0.0306(18) 0.0272(17) 0.0389(19) 0.0032(14) 0.0057(14) 0.0030(14)
C025 0.043(2) 0.0176(16) 0.0337(18) 0.0007(13) 0.0077(15) 0.0005(14)
C026 0.0262(16) 0.0180(15) 0.0302(17) 0.0036(12) 0.0070(13) 0.0008(12)
C027 0.0241(16) 0.0202(15) 0.0269(16) 0.0027(12) 0.0061(12) 0.0005(12)
C028 0.0229(16) 0.0231(16) 0.0289(17) 0.0033(12) 0.0045(12) -0.0001(12)
C029 0.0254(16) 0.0197(15) 0.0334(17) 0.0020(13) 0.0080(13) 0.0028(12)
C02A 0.0275(17) 0.0197(15) 0.0339(18) 0.0033(13) 0.0065(13) 0.0013(12)
C02B 0.0307(18) 0.0277(17) 0.0353(19) 0.0034(14) 0.0057(14) 0.0040(14)
C02C 0.0299(18) 0.0238(17) 0.0363(19) 0.0029(13) 0.0015(14) 0.0009(13)
C02D 0.044(2) 0.0191(16) 0.0361(19) 0.0023(13) 0.0051(15) -0.0032(14)
C02E 0.0253(16) 0.0198(15) 0.0331(17) 0.0013(12) 0.0071(13) -0.0004(12)
C02F 0.0319(19) 0.0299(18) 0.0371(19) 0.0019(14) 0.0038(15) -0.0016(14)
C02G 0.0224(16) 0.0212(15) 0.0294(17) 0.0023(12) 0.0062(12) 0.0000(12)
C02H 0.038(2) 0.0211(17) 0.043(2) 0.0035(14) 0.0048(16) 0.0095(14)
C02I 0.0327(18) 0.0232(16) 0.0303(17) 0.0041(13) 0.0060(14) 0.0045(13)
C02J 0.0230(16) 0.0206(15) 0.0307(17) 0.0042(12) 0.0056(13) -0.0008(12)
C02K 0.0323(19) 0.0279(17) 0.0335(18) 0.0022(14) 0.0020(14) 0.0086(14)
C02L 0.0274(17) 0.0183(15) 0.0329(17) 0.0018(12) 0.0054(13) 0.0029(12)
C02M 0.0229(16) 0.0268(17) 0.0297(17) 0.0039(13) 0.0056(13) 0.0003(13)
C02N 0.0338(19) 0.0329(19) 0.0310(18) 0.0014(14) 0.0003(14) 0.0102(15)
C02O 0.0229(16) 0.0202(15) 0.0290(17) 0.0032(12) 0.0052(12) 0.0019(12)
C02P 0.0260(17) 0.0241(16) 0.0368(18) 0.0075(13) 0.0051(14) 0.0048(13)
C02Q 0.0231(16) 0.0265(17) 0.0306(17) 0.0070(13) 0.0027(13) 0.0002(13)
C02R 0.045(2) 0.0207(17) 0.038(2) -0.0001(14) 0.0004(16) 0.0084(15)
C02S 0.043(2) 0.0234(18) 0.046(2) 0.0020(15) 0.0011(17) -0.0023(15)
C02T 0.045(2) 0.0193(16) 0.0371(19) 0.0016(13) 0.0016(16) 0.0054(14)
C02U 0.040(2) 0.0205(17) 0.043(2) 0.0063(14) 0.0042(16) 0.0056(14)
C02V 0.0251(16) 0.0196(15) 0.0296(17) 0.0031(12) 0.0055(13) 0.0020(12)
C02W 0.0367(19) 0.0200(16) 0.0257(16) -0.0009(12) 0.0058(13) 0.0028(13)
C02X 0.0298(18) 0.0297(17) 0.0280(17) 0.0020(13) 0.0039(13) -0.0007(14)
C02Y 0.0261(17) 0.0281(17) 0.0309(17) 0.0087(13) 0.0036(13) -0.0001(13)
C02Z 0.0307(18) 0.0270(17) 0.0311(17) 0.0029(13) 0.0014(14) -0.0012(14)
C030 0.0333(18) 0.0244(17) 0.0296(17) -0.0036(13) 0.0064(14) 0.0021(14)
C031 0.0304(18) 0.0273(17) 0.0318(18) -0.0022(13) 0.0089(14) 0.0007(14)
C032 0.037(2) 0.0247(18) 0.046(2) 0.0041(15) 0.0035(16) -0.0041(15)
C033 0.0320(18) 0.0269(17) 0.0266(17) 0.0012(13) 0.0031(13) 0.0015(14)
C034 0.0332(19) 0.0313(18) 0.0362(19) 0.0055(14) 0.0055(15) -0.0031(14)
B035 0.0300(19) 0.0157(16) 0.0299(19) 0.0012(13) 0.0048(15) 0.0082(14)
B036 0.032(2) 0.0168(16) 0.0298(19) 0.0031(14) 0.0061(15) 0.0060(14)
B037 0.0281(19) 0.0162(16) 0.0308(19) 0.0022(13) 0.0067(15) 0.0070(14)
B38 0.031(2) 0.0142(16) 0.0322(19) -0.0005(13) 0.0060(15) 0.0049(14)

loop_
_atom_type_symbol
_atom_type_description
_atom_type_scat_dispersion_real
_atom_type_scat_dispersion_imag
_atom_type_scat_source
C C 0.0181 0.0091 'International Tables Vol C Tables 4.2.6.8 and 6.1.1.4'
H H 0.0000 0.0000 'International Tables Vol C Tables 4.2.6.8 and 6.1.1.4'
B B 0.0090 0.0039 'International Tables Vol C Tables 4.2.6.8 and 6.1.1.4'
N N 0.0311 0.0180 'International Tables Vol C Tables 4.2.6.8 and 6.1.1.4'
O O 0.0492 0.0322 'International Tables Vol C Tables 4.2.6.8 and 6.1.1.4'
F F 0.0727 0.0534 'International Tables Vol C Tables 4.2.6.8 and 6.1.1.4'

loop_
_geom_angle_atom_site_label_1
_geom_angle_atom_site_label_2
_geom_angle_atom_site_label_3
_geom_angle
_geom_angle_site_symmetry_1
_geom_angle_site_symmetry_3
_geom_angle_publ_flag
C00Q O009 C01U 119.4(2) . . ?
C01T O00A C01X 119.0(2) . . ?
C019 O00B C01H 118.6(3) . . ?
C00L N00C B037 125.0(2) . . ?
C00O N00C C00L 108.9(2) . . ?
C00O N00C B037 125.0(3) . . ?
C00P N00D C00U 108.7(3) . . ?
C00P N00D B38 126.1(3) . . ?
C00U N00D B38 123.5(2) . . ?
C017 N00E B037 127.8(3) . . ?
C01F N00E C017 106.9(3) . . ?
C01F N00E B037 124.0(3) . . ?
C02W O10 C01Q 119.0(3) . . ?
C016 N00G B38 128.5(3) . . ?
C01K N00G C016 106.6(3) . . ?
C01K N00G B38 122.3(3) . . ?
C01E N00H C01O 106.8(3) . . ?
C01E N00H B036 123.7(3) . . ?
C01O N00H B036 128.5(3) . . ?
C01N N00I C023 106.7(3) . . ?
C01N N00I B035 122.5(3) . . ?
C023 N00I B035 128.1(3) . . ?
C00R C00J C00L 125.1(3) . . ?
C00R C00J C00T 125.4(3) . . ?
C00T C00J C00L 109.4(3) . . ?
C026 N00K C027 108.8(3) . . ?
C026 N00K B036 125.0(3) . . ?
C027 N00K B036 124.8(3) . . ?
C00J C00L N00C 107.2(3) . . ?
C00Y C00L N00C 134.0(3) . . ?
C00Y C00L C00J 118.8(3) . . ?
C00S C35 C00U 125.0(3) . . ?
C00S C35 C00V 125.5(3) . . ?
C00V C35 C00U 109.5(3) . . ?
C01P N00N C02G 108.8(3) . . ?
C01P N00N B035 125.7(3) . . ?
C02G N00N B035 124.0(3) . . ?
N00C C00O C00T 109.0(3) . . ?
N00C C00O C00X 128.0(3) . . ?
C00X C00O C00T 123.0(3) . . ?
N00D C00P C00V 109.1(3) . . ?
N00D C00P C013 128.5(3) . . ?
C013 C00P C00V 122.4(3) . . ?
O009 C00Q C017 109.5(3) . . ?
C00X C00Q O009 121.9(3) . . ?
C00X C00Q C017 128.3(3) . . ?
C00J C00R C015 115.7(3) . . ?
C00J C00R C01D 114.7(3) . . ?
C015 C00R C01D 129.5(3) . . ?
C35 C00S C011 115.9(3) . . ?
C35 C00S C01B 114.8(3) . . ?
C01B C00S C011 129.3(3) . . ?
C00J C00T C00O 105.5(3) . . ?
C00Z C00T C00J 119.0(3) . . ?
C00Z C00T C00O 135.5(3) . . ?
C35 C00U N00D 107.1(3) . . ?
C010 C00U N00D 134.0(3) . . ?
C010 C00U C35 118.9(3) . . ?
C35 C00V C00P 105.6(3) . . ?
C00W C00V C35 119.1(3) . . ?
C00W C00V C00P 135.3(3) . . ?
C00V C00W H00W 121.4 . . ?
C00V C00W C014 117.1(3) . . ?
C014 C00W H00W 121.4 . . ?
C00O C00X H00X 115.5 . . ?
C00Q C00X C00O 128.9(3) . . ?
C00Q C00X H00X 115.5 . . ?
C00L C00Y H00Y 121.5 . . ?
C00L C00Y C018 117.0(3) . . ?
C018 C00Y H00Y 121.5 . . ?
C00T C00Z H00Z 121.5 . . ?
C00T C00Z C01A 117.0(3) . . ?
C01A C00Z H00Z 121.5 . . ?
C00U C010 H010 121.5 . . ?
C00U C010 C012 117.0(3) . . ?
C012 C010 H010 121.5 . . ?
C00S C011 H011 120.5 . . ?
C012 C011 C00S 119.0(3) . . ?
C012 C011 H011 120.5 . . ?
C010 C012 H012 117.9 . . ?
C011 C012 C010 124.2(3) . . ?
C011 C012 H012 117.9 . . ?
C00P C013 H013 114.7 . . ?
C019 C013 C00P 130.6(3) . . ?
C019 C013 H013 114.7 . . ?
C00W C014 H014 118.4 . . ?
C01B C014 C00W 123.2(3) . . ?
C01B C014 H014 118.4 . . ?
C00R C015 H015 120.4 . . ?
C018 C015 C00R 119.3(3) . . ?
C018 C015 H015 120.4 . . ?
N00G C016 C019 123.9(3) . . ?
N00G C016 C01L 109.1(3) . . ?
C01L C016 C019 126.6(3) . . ?
N00E C017 C00Q 124.1(3) . . ?
N00E C017 C01I 109.0(3) . . ?
C01I C017 C00Q 126.9(3) . . ?
C00Y C018 H018 118.0 . . ?
C015 C018 C00Y 124.0(3) . . ?
C015 C018 H018 118.0 . . ?
O00B C019 C016 109.9(3) . . ?
C013 C019 O00B 121.0(3) . . ?
C013 C019 C016 128.9(3) . . ?
C00Z C01A H01A 118.3 . . ?
C01D C01A C00Z 123.3(3) . . ?
C01D C01A H01A 118.3 . . ?
C00S C01B H01B 119.9 . . ?
C014 C01B C00S 120.2(3) . . ?
C014 C01B H01B 119.9 . . ?
C01F C01C H01C 126.5 . . ?
C01F C01C C01I 107.0(3) . . ?
C01I C01C H01C 126.5 . . ?
C00R C01D H01D 119.8 . . ?
C01A C01D C00R 120.4(3) . . ?
C01A C01D H01D 119.8 . . ?
N00H C01E H01E 124.8 . . ?
N00H C01E C01R 110.3(3) . . ?
C01R C01E H01E 124.8 . . ?
N00E C01F C01C 110.2(3) . . ?
N00E C01F H01F 124.9 . . ?
C01C C01F H01F 124.9 . . ?
C01P C01G H01G 114.9 . . ?
C01T C01G H01G 114.9 . . ?
C01T C01G C01P 130.2(3) . . ?
C024 C01H O00B 119.2(3) . . ?
C024 C01H C02Z 122.5(3) . . ?
C02Z C01H O00B 118.2(3) . . ?
C017 C01I C01C 106.9(3) . . ?
C017 C01I H01I 126.5 . . ?
C01C C01I H01I 126.5 . . ?
C01O C01J H01J 126.7 . . ?
C01O C01J C01R 106.7(3) . . ?
C01R C01J H01J 126.7 . . ?
N00G C01K H01K 124.8 . . ?
N00G C01K C01Z 110.4(3) . . ?
C01Z C01K H01K 124.8 . . ?
C016 C01L H01L 126.6 . . ?
C016 C01L C01Z 106.8(3) . . ?
C01Z C01L H01L 126.6 . . ?
C01Q C01M H01M 120.6 . . ?
C01Q C01M C034 118.8(3) . . ?
C034 C01M H01M 120.6 . . ?
N00I C01N H01N 124.8 . . ?
N00I C01N C01W 110.3(3) . . ?
C01W C01N H01N 124.8 . . ?
N00H C01O C01J 109.2(3) . . ?
N00H C01O C02W 124.2(3) . . ?
C01J C01O C02W 126.6(3) . . ?
N00N C01P C01G 128.6(3) . . ?
N00N C01P C02V 108.9(3) . . ?
C01G C01P C02V 122.4(3) . . ?
C01M C01Q O10 118.9(3) . . ?
C01M C01Q C02C 122.3(3) . . ?
C02C C01Q O10 118.6(3) . . ?
C01E C01R C01J 107.1(3) . . ?
C01E C01R H01R 126.5 . . ?
C01J C01R H01R 126.5 . . ?
C01U C01S H01S 120.8 . . ?
C01U C01S C02U 118.4(3) . . ?
C02U C01S H01S 120.8 . . ?
O00A C01T C023 109.9(3) . . ?
C01G C01T O00A 121.0(3) . . ?
C01G C01T C023 129.0(3) . . ?
C01S C01U O009 119.3(3) . . ?
C022 C01U O009 117.9(3) . . ?
C022 C01U C01S 122.6(3) . . ?
C026 C01V H01V 115.8 . . ?
C02W C01V H01V 115.8 . . ?
C02W C01V C026 128.5(3) . . ?
C01N C01W H01W 126.5 . . ?
C01N C01W C02I 107.1(3) . . ?
C02I C01W H01W 126.5 . . ?
C020 C01X O00A 119.2(3) . . ?
C02B C01X O00A 118.7(3) . . ?
C02B C01X C020 122.0(3) . . ?
C029 C01Y C026 135.2(3) . . ?
C029 C01Y C02O 119.1(3) . . ?
C02O C01Y C026 105.7(3) . . ?
C01K C01Z C01L 107.1(3) . . ?
C01K C01Z H01Z 126.4 . . ?
C01L C01Z H01Z 126.4 . . ?
C01X C020 H020 120.6 . . ?
C01X C020 C02K 118.8(3) . . ?
C02K C020 H020 120.6 . . ?
C029 C021 H021 118.5 . . ?
C02Q C021 H021 118.5 . . ?
C02Q C021 C029 123.1(3) . . ?
C01U C022 H022 120.9 . . ?
C01U C022 C02F 118.1(3) . . ?
C02F C022 H022 120.9 . . ?
N00I C023 C01T 123.8(3) . . ?
N00I C023 C02I 109.1(3) . . ?
C02I C023 C01T 126.8(3) . . ?
C01H C024 H024 120.9 . . ?
C01H C024 C02S 118.2(3) . . ?
C02S C024 H024 120.9 . . ?
C02F C025 H025 120.0 . . ?
C02U C025 H025 120.0 . . ?
C02U C025 C02F 120.0(3) . . ?
N00K C026 C01V 128.6(3) . . ?
N00K C026 C01Y 108.9(3) . . ?
C01V C026 C01Y 122.6(3) . . ?
C02L C027 N00K 133.8(3) . . ?
C02L C027 C02O 119.0(3) . . ?
C02O C027 N00K 107.2(3) . . ?
C02O C028 C02Q 115.0(3) . . ?
C02O C028 C033 115.5(3) . . ?
C02Q C028 C033 129.5(3) . . ?
C01Y C029 C021 117.1(3) . . ?
C01Y C029 H029 121.4 . . ?
C021 C029 H029 121.4 . . ?
C02P C02A H02A 121.3 . . ?
C02V C02A H02A 121.3 . . ?
C02V C02A C02P 117.4(3) . . ?
C01X C02B H02B 120.9 . . ?
C01X C02B C032 118.2(3) . . ?
C032 C02B H02B 120.9 . . ?
C01Q C02C H02C 120.7 . . ?
C01Q C02C C02H 118.6(3) . . ?
C02H C02C H02C 120.7 . . ?
C02H C02D H02D 119.7 . . ?
C02H C02D C034 120.6(3) . . ?
C034 C02D H02D 119.7 . . ?
C02G C02E H02E 121.3 . . ?
C02G C02E C031 117.3(3) . . ?
C031 C02E H02E 121.3 . . ?
C022 C02F H02F 119.7 . . ?
C025 C02F C022 120.6(3) . . ?
C025 C02F H02F 119.7 . . ?
C02E C02G N00N 134.1(3) . . ?
C02E C02G C02J 118.5(3) . . ?
C02J C02G N00N 107.3(3) . . ?
C02C C02H H02H 120.0 . . ?
C02D C02H C02C 120.0(3) . . ?
C02D C02H H02H 120.0 . . ?
C01W C02I H02I 126.6 . . ?
C023 C02I C01W 106.8(3) . . ?
C023 C02I H02I 126.6 . . ?
C02M C02J C02G 125.4(3) . . ?
C02M C02J C02V 125.0(3) . . ?
C02V C02J C02G 109.5(3) . . ?
C020 C02K H02K 120.0 . . ?
C02T C02K C020 119.9(3) . . ?
C02T C02K H02K 120.0 . . ?
C027 C02L H02L 121.6 . . ?
C027 C02L C030 116.9(3) . . ?
C030 C02L H02L 121.6 . . ?
C02J C02M C02X 115.4(3) . . ?
C02J C02M C02Y 115.3(3) . . ?
C02Y C02M C02X 129.3(3) . . ?
C02R C02N H02N 120.1 . . ?
C02R C02N C02Z 119.8(3) . . ?
C02Z C02N H02N 120.1 . . ?
C01Y C02O C027 109.4(3) . . ?
C028 C02O C01Y 125.2(3) . . ?
C028 C02O C027 125.3(3) . . ?
C02A C02P H02P 118.6 . . ?
C02Y C02P C02A 122.8(3) . . ?
C02Y C02P H02P 118.6 . . ?
C021 C02Q C028 120.4(3) . . ?
C021 C02Q H02Q 119.8 . . ?
C028 C02Q H02Q 119.8 . . ?
C02N C02R H02R 119.7 . . ?
C02N C02R C02S 120.7(3) . . ?
C02S C02R H02R 119.7 . . ?
C024 C02S H02S 119.9 . . ?
C02R C02S C024 120.2(4) . . ?
C02R C02S H02S 119.9 . . ?
C02K C02T H02T 119.9 . . ?
C032 C02T C02K 120.2(3) . . ?
C032 C02T H02T 119.9 . . ?
C01S C02U H02U 119.9 . . ?
C025 C02U C01S 120.2(3) . . ?
C025 C02U H02U 119.9 . . ?
C02A C02V C01P 135.4(3) . . ?
C02A C02V C02J 119.2(3) . . ?
C02J C02V C01P 105.4(3) . . ?
O10 C02W C01O 110.3(3) . . ?
C01V C02W O10 120.6(3) . . ?
C01V C02W C01O 128.8(3) . . ?
C02M C02X H02X 120.3 . . ?
C031 C02X C02M 119.3(3) . . ?
C031 C02X H02X 120.3 . . ?
C02M C02Y H02Y 119.9 . . ?
C02P C02Y C02M 120.3(3) . . ?
C02P C02Y H02Y 119.9 . . ?
C01H C02Z C02N 118.5(3) . . ?
C01H C02Z H02Z 120.7 . . ?
C02N C02Z H02Z 120.7 . . ?
C02L C030 H030 118.0 . . ?
C033 C030 C02L 124.0(3) . . ?
C033 C030 H030 118.0 . . ?
C02E C031 H031 118.0 . . ?
C02X C031 C02E 123.9(3) . . ?
C02X C031 H031 118.0 . . ?
C02B C032 H032 119.6 . . ?
C02T C032 C02B 120.8(3) . . ?
C02T C032 H032 119.6 . . ?
C028 C033 H033 120.4 . . ?
C030 C033 C028 119.3(3) . . ?
C030 C033 H033 120.4 . . ?
C01M C034 H034 120.2 . . ?
C02D C034 C01M 119.6(3) . . ?
C02D C034 H034 120.2 . . ?
F005 B035 F008 110.9(3) . . ?
F005 B035 N00I 109.8(3) . . ?
F005 B035 N00N 108.1(3) . . ?
F008 B035 N00I 108.6(3) . . ?
F008 B035 N00N 108.6(3) . . ?
N00I B035 N00N 110.9(3) . . ?
F006 B036 F007 111.4(3) . . ?
F006 B036 N00H 108.7(3) . . ?
F006 B036 N00K 109.0(3) . . ?
F007 B036 N00H 110.6(3) . . ?
F007 B036 N00K 107.8(3) . . ?
N00H B036 N00K 109.4(3) . . ?
F001 B037 F002 111.4(3) . . ?
F001 B037 N00C 108.3(3) . . ?
F001 B037 N00E 110.9(3) . . ?
F002 B037 N00C 108.8(3) . . ?
F002 B037 N00E 108.3(3) . . ?
N00E B037 N00C 109.1(3) . . ?
F003 B38 F004 111.0(3) . . ?
F003 B38 N00D 108.9(3) . . ?
F003 B38 N00G 108.4(3) . . ?
F004 B38 N00D 107.7(3) . . ?
F004 B38 N00G 109.9(3) . . ?
N00G B38 N00D 111.0(3) . . ?

loop_
_geom_bond_atom_site_label_1
_geom_bond_atom_site_label_2
_geom_bond_distance
_geom_bond_site_symmetry_2
_geom_bond_publ_flag
F001 B037 1.379(4) . ?
F002 B037 1.384(4) . ?
F003 B38 1.383(4) . ?
F004 B38 1.387(4) . ?
F005 B035 1.389(4) . ?
F006 B036 1.382(4) . ?
F007 B036 1.384(5) . ?
F008 B035 1.389(4) . ?
O009 C00Q 1.363(4) . ?
O009 C01U 1.415(4) . ?
O00A C01T 1.364(4) . ?
O00A C01X 1.407(4) . ?
O00B C019 1.364(4) . ?
O00B C01H 1.408(4) . ?
N00C C00L 1.420(4) . ?
N00C C00O 1.352(4) . ?
N00C B037 1.574(4) . ?
N00D C00P 1.350(4) . ?
N00D C00U 1.424(4) . ?
N00D B38 1.570(4) . ?
N00E C017 1.385(4) . ?
N00E C01F 1.362(4) . ?
N00E B037 1.542(5) . ?
O10 C01Q 1.402(4) . ?
O10 C02W 1.370(4) . ?
N00G C016 1.384(4) . ?
N00G C01K 1.365(4) . ?
N00G B38 1.542(5) . ?
N00H C01E 1.367(4) . ?
N00H C01O 1.381(4) . ?
N00H B036 1.542(5) . ?
N00I C01N 1.367(4) . ?
N00I C023 1.385(4) . ?
N00I B035 1.538(5) . ?
C00J C00L 1.408(4) . ?
C00J C00R 1.388(5) . ?
C00J C00T 1.396(4) . ?
N00K C026 1.350(4) . ?
N00K C027 1.427(4) . ?
N00K B036 1.574(4) . ?
C00L C00Y 1.374(4) . ?
C35 C00S 1.389(5) . ?
C35 C00U 1.406(4) . ?
C35 C00V 1.390(5) . ?
N00N C01P 1.358(4) . ?
N00N C02G 1.422(4) . ?
N00N B035 1.564(4) . ?
C00O C00T 1.461(4) . ?
C00O C00X 1.416(5) . ?
C00P C00V 1.461(4) . ?
C00P C013 1.412(5) . ?
C00Q C00X 1.357(5) . ?
C00Q C017 1.443(4) . ?
C00R C015 1.422(5) . ?
C00R C01D 1.423(5) . ?
C00S C011 1.427(5) . ?
C00S C01B 1.424(5) . ?
C00T C00Z 1.389(4) . ?
C00U C010 1.375(4) . ?
C00V C00W 1.386(4) . ?
C00W H00W 0.9500 . ?
C00W C014 1.406(5) . ?
C00X H00X 0.9500 . ?
C00Y H00Y 0.9500 . ?
C00Y C018 1.423(5) . ?
C00Z H00Z 0.9500 . ?
C00Z C01A 1.404(5) . ?
C010 H010 0.9500 . ?
C010 C012 1.424(5) . ?
C011 H011 0.9500 . ?
C011 C012 1.373(5) . ?
C012 H012 0.9500 . ?
C013 H013 0.9500 . ?
C013 C019 1.363(5) . ?
C014 H014 0.9500 . ?
C014 C01B 1.386(5) . ?
C015 H015 0.9500 . ?
C015 C018 1.378(5) . ?
C016 C019 1.439(4) . ?
C016 C01L 1.392(5) . ?
C017 C01I 1.386(5) . ?
C018 H018 0.9500 . ?
C01A H01A 0.9500 . ?
C01A C01D 1.383(5) . ?
C01B H01B 0.9500 . ?
C01C H01C 0.9500 . ?
C01C C01F 1.375(5) . ?
C01C C01I 1.403(4) . ?
C01D H01D 0.9500 . ?
C01E H01E 0.9500 . ?
C01E C01R 1.374(5) . ?
C01F H01F 0.9500 . ?
C01G H01G 0.9500 . ?
C01G C01P 1.409(5) . ?
C01G C01T 1.363(5) . ?
C01H C024 1.375(5) . ?
C01H C02Z 1.382(5) . ?
C01I H01I 0.9500 . ?
C01J H01J 0.9500 . ?
C01J C01O 1.394(5) . ?
C01J C01R 1.404(4) . ?
C01K H01K 0.9500 . ?
C01K C01Z 1.374(5) . ?
C01L H01L 0.9500 . ?
C01L C01Z 1.398(5) . ?
C01M H01M 0.9500 . ?
C01M C01Q 1.374(5) . ?
C01M C034 1.397(5) . ?
C01N H01N 0.9500 . ?
C01N C01W 1.375(5) . ?
C01O C02W 1.432(4) . ?
C01P C02V 1.467(4) . ?
C01Q C02C 1.376(5) . ?
C01R H01R 0.9500 . ?
C01S H01S 0.9500 . ?
C01S C01U 1.381(5) . ?
C01S C02U 1.391(5) . ?
C01T C023 1.439(4) . ?
C01U C022 1.376(5) . ?
C01V H01V 0.9500 . ?
C01V C026 1.412(5) . ?
C01V C02W 1.367(5) . ?
C01W H01W 0.9500 . ?
C01W C02I 1.402(5) . ?
C01X C020 1.381(5) . ?
C01X C02B 1.378(5) . ?
C01Y C026 1.459(4) . ?
C01Y C029 1.389(4) . ?
C01Y C02O 1.396(4) . ?
C01Z H01Z 0.9500 . ?
C020 H020 0.9500 . ?
C020 C02K 1.392(5) . ?
C021 H021 0.9500 . ?
C021 C029 1.407(5) . ?
C021 C02Q 1.392(5) . ?
C022 H022 0.9500 . ?
C022 C02F 1.389(5) . ?
C023 C02I 1.392(5) . ?
C024 H024 0.9500 . ?
C024 C02S 1.396(5) . ?
C025 H025 0.9500 . ?
C025 C02F 1.386(5) . ?
C025 C02U 1.385(5) . ?
C027 C02L 1.377(4) . ?
C027 C02O 1.399(4) . ?
C028 C02O 1.392(5) . ?
C028 C02Q 1.417(5) . ?
C028 C033 1.423(5) . ?
C029 H029 0.9500 . ?
C02A H02A 0.9500 . ?
C02A C02P 1.413(5) . ?
C02A C02V 1.383(4) . ?
C02B H02B 0.9500 . ?
C02B C032 1.388(5) . ?
C02C H02C 0.9500 . ?
C02C C02H 1.392(5) . ?
C02D H02D 0.9500 . ?
C02D C02H 1.381(5) . ?
C02D C034 1.384(5) . ?
C02E H02E 0.9500 . ?
C02E C02G 1.376(5) . ?
C02E C031 1.417(5) . ?
C02F H02F 0.9500 . ?
C02G C02J 1.408(4) . ?
C02H H02H 0.9500 . ?
C02I H02I 0.9500 . ?
C02J C02M 1.389(5) . ?
C02J C02V 1.399(5) . ?
C02K H02K 0.9500 . ?
C02K C02T 1.381(5) . ?
C02L H02L 0.9500 . ?
C02L C030 1.422(5) . ?
C02M C02X 1.427(5) . ?
C02M C02Y 1.419(5) . ?
C02N H02N 0.9500 . ?
C02N C02R 1.379(5) . ?
C02N C02Z 1.396(5) . ?
C02P H02P 0.9500 . ?
C02P C02Y 1.391(5) . ?
C02Q H02Q 0.9500 . ?
C02R H02R 0.9500 . ?
C02R C02S 1.383(6) . ?
C02S H02S 0.9500 . ?
C02T H02T 0.9500 . ?
C02T C032 1.377(6) . ?
C02U H02U 0.9500 . ?
C02X H02X 0.9500 . ?
C02X C031 1.382(5) . ?
C02Y H02Y 0.9500 . ?
C02Z H02Z 0.9500 . ?
C030 H030 0.9500 . ?
C030 C033 1.381(5) . ?
C031 H031 0.9500 . ?
C032 H032 0.9500 . ?
C033 H033 0.9500 . ?
C034 H034 0.9500 . ?

loop_
_geom_torsion_atom_site_label_1
_geom_torsion_atom_site_label_2
_geom_torsion_atom_site_label_3
_geom_torsion_atom_site_label_4
_geom_torsion
_geom_torsion_site_symmetry_1
_geom_torsion_site_symmetry_2
_geom_torsion_site_symmetry_3
_geom_torsion_site_symmetry_4
_geom_torsion_publ_flag
O009 C00Q C00X C00O -174.3(3) . . . . ?
O009 C00Q C017 N00E -164.7(3) . . . . ?
O009 C00Q C017 C01I 17.7(5) . . . . ?
O009 C01U C022 C02F -174.2(3) . . . . ?
O00A C01T C023 N00I 172.7(3) . . . . ?
O00A C01T C023 C02I -14.2(5) . . . . ?
O00A C01X C020 C02K -176.6(3) . . . . ?
O00A C01X C02B C032 176.3(3) . . . . ?
O00B C01H C024 C02S -177.3(3) . . . . ?
O00B C01H C02Z C02N 177.2(3) . . . . ?
N00C C00L C00Y C018 -179.2(3) . . . . ?
N00C C00O C00T C00J -0.1(4) . . . . ?
N00C C00O C00T C00Z 178.5(4) . . . . ?
N00C C00O C00X C00Q -22.5(6) . . . . ?
N00D C00P C00V C35 -1.1(3) . . . . ?
N00D C00P C00V C00W 178.7(3) . . . . ?
N00D C00P C013 C019 -13.7(6) . . . . ?
N00D C00U C010 C012 -178.1(3) . . . . ?
N00E C017 C01I C01C -0.2(4) . . . . ?
O10 C01Q C02C C02H -174.7(3) . . . . ?
N00G C016 C019 O00B -173.8(3) . . . . ?
N00G C016 C019 C013 10.4(6) . . . . ?
N00G C016 C01L C01Z -0.4(4) . . . . ?
N00G C01K C01Z C01L -0.3(4) . . . . ?
N00H C01E C01R C01J 0.4(4) . . . . ?
N00H C01O C02W O10 166.2(3) . . . . ?
N00H C01O C02W C01V -20.6(6) . . . . ?
N00I C01N C01W C02I 0.3(4) . . . . ?
N00I C023 C02I C01W 1.0(4) . . . . ?
C00J C00L C00Y C018 0.3(5) . . . . ?
C00J C00R C015 C018 0.7(5) . . . . ?
C00J C00R C01D C01A -0.8(5) . . . . ?
C00J C00T C00Z C01A -1.5(5) . . . . ?
N00K C027 C02L C030 178.4(3) . . . . ?
N00K C027 C02O C01Y -0.3(4) . . . . ?
N00K C027 C02O C028 -178.9(3) . . . . ?
C00L N00C C00O C00T 0.5(3) . . . . ?
C00L N00C C00O C00X -178.0(3) . . . . ?
C00L N00C B037 F001 99.4(3) . . . . ?
C00L N00C B037 F002 -21.8(4) . . . . ?
C00L N00C B037 N00E -139.8(3) . . . . ?
C00L C00J C00R C015 -1.1(5) . . . . ?
C00L C00J C00R C01D -179.6(3) . . . . ?
C00L C00J C00T C00O -0.3(4) . . . . ?
C00L C00J C00T C00Z -179.2(3) . . . . ?
C00L C00Y C018 C015 -0.6(5) . . . . ?
C35 C00S C011 C012 0.9(5) . . . . ?
C35 C00S C01B C014 -0.7(5) . . . . ?
C35 C00U C010 C012 1.2(5) . . . . ?
C35 C00V C00W C014 -2.0(4) . . . . ?
N00N C01P C02V C02A -178.1(4) . . . . ?
N00N C01P C02V C02J 1.3(4) . . . . ?
N00N C02G C02J C02M -180.0(3) . . . . ?
N00N C02G C02J C02V -0.7(4) . . . . ?
C00O N00C C00L C00J -0.7(3) . . . . ?
C00O N00C C00L C00Y 178.8(4) . . . . ?
C00O N00C B037 F001 -66.8(4) . . . . ?
C00O N00C B037 F002 171.9(3) . . . . ?
C00O N00C B037 N00E 54.0(4) . . . . ?
C00O C00T C00Z C01A -179.9(3) . . . . ?
C00P N00D C00U C35 -0.5(3) . . . . ?
C00P N00D C00U C010 178.8(4) . . . . ?
C00P N00D B38 F003 167.3(3) . . . . ?
C00P N00D B38 F004 -72.3(4) . . . . ?
C00P N00D B38 N00G 48.0(4) . . . . ?
C00P C00V C00W C014 178.2(3) . . . . ?
C00P C013 C019 O00B -177.6(3) . . . . ?
C00P C013 C019 C016 -2.2(6) . . . . ?
C00Q O009 C01U C01S 95.0(4) . . . . ?
C00Q O009 C01U C022 -89.5(4) . . . . ?
C00Q C017 C01I C01C 177.8(3) . . . . ?
C00R C00J C00L N00C -179.8(3) . . . . ?
C00R C00J C00L C00Y 0.6(5) . . . . ?
C00R C00J C00T C00O -179.9(3) . . . . ?
C00R C00J C00T C00Z 1.3(5) . . . . ?
C00R C015 C018 C00Y 0.1(5) . . . . ?
C00S C35 C00U N00D 178.8(3) . . . . ?
C00S C35 C00U C010 -0.7(5) . . . . ?
C00S C35 C00V C00P -178.2(3) . . . . ?
C00S C35 C00V C00W 2.0(5) . . . . ?
C00S C011 C012 C010 -0.3(5) . . . . ?
C00T C00J C00L N00C 0.6(3) . . . . ?
C00T C00J C00L C00Y -179.0(3) . . . . ?
C00T C00J C00R C015 178.4(3) . . . . ?
C00T C00J C00R C01D -0.1(5) . . . . ?
C00T C00O C00X C00Q 159.1(3) . . . . ?
C00T C00Z C01A C01D 0.6(5) . . . . ?
C00U N00D C00P C00V 1.0(3) . . . . ?
C00U N00D C00P C013 -176.8(3) . . . . ?
C00U N00D B38 F003 -29.3(4) . . . . ?
C00U N00D B38 F004 91.2(3) . . . . ?
C00U N00D B38 N00G -148.6(3) . . . . ?
C00U C35 C00S C011 -0.4(5) . . . . ?
C00U C35 C00S C01B -179.3(3) . . . . ?
C00U C35 C00V C00P 0.7(3) . . . . ?
C00U C35 C00V C00W -179.1(3) . . . . ?
C00U C010 C012 C011 -0.7(5) . . . . ?
C00V C35 C00S C011 178.4(3) . . . . ?
C00V C35 C00S C01B -0.6(5) . . . . ?
C00V C35 C00U N00D -0.2(3) . . . . ?
C00V C35 C00U C010 -179.6(3) . . . . ?
C00V C00P C013 C019 168.8(3) . . . . ?
C00V C00W C014 C01B 0.8(5) . . . . ?
C00W C014 C01B C00S 0.6(5) . . . . ?
C00X C00O C00T C00J 178.5(3) . . . . ?
C00X C00O C00T C00Z -2.9(6) . . . . ?
C00X C00Q C017 N00E 20.8(6) . . . . ?
C00X C00Q C017 C01I -156.8(4) . . . . ?
C00Z C01A C01D C00R 0.6(5) . . . . ?
C011 C00S C01B C014 -179.5(3) . . . . ?
C013 C00P C00V C35 176.9(3) . . . . ?
C013 C00P C00V C00W -3.4(6) . . . . ?
C015 C00R C01D C01A -179.1(3) . . . . ?
C016 N00G C01K C01Z 0.0(4) . . . . ?
C016 N00G B38 F003 -177.0(3) . . . . ?
C016 N00G B38 F004 61.6(4) . . . . ?
C016 N00G B38 N00D -57.4(4) . . . . ?
C016 C01L C01Z C01K 0.4(4) . . . . ?
C017 N00E C01F C01C 0.8(4) . . . . ?
C017 N00E B037 F001 61.9(4) . . . . ?
C017 N00E B037 F002 -175.5(3) . . . . ?
C017 N00E B037 N00C -57.2(4) . . . . ?
C017 C00Q C00X C00O -0.4(6) . . . . ?
C019 O00B C01H C024 -95.0(4) . . . . ?
C019 O00B C01H C02Z 87.7(4) . . . . ?
C019 C016 C01L C01Z 172.9(3) . . . . ?
C01B C00S C011 C012 179.6(3) . . . . ?
C01D C00R C015 C018 178.9(3) . . . . ?
C01E N00H C01O C01J 0.1(4) . . . . ?
C01E N00H C01O C02W 178.0(3) . . . . ?
C01E N00H B036 F006 -18.8(4) . . . . ?
C01E N00H B036 F007 103.7(3) . . . . ?
C01E N00H B036 N00K -137.7(3) . . . . ?
C01F N00E C017 C00Q -178.4(3) . . . . ?
C01F N00E C017 C01I -0.4(4) . . . . ?
C01F N00E B037 F001 -103.2(3) . . . . ?
C01F N00E B037 F002 19.3(4) . . . . ?
C01F N00E B037 N00C 137.6(3) . . . . ?
C01F C01C C01I C017 0.6(4) . . . . ?
C01G C01P C02V C02A 3.0(6) . . . . ?
C01G C01P C02V C02J -177.7(3) . . . . ?
C01G C01T C023 N00I -11.3(6) . . . . ?
C01G C01T C023 C02I 161.8(4) . . . . ?
C01H O00B C019 C013 5.6(5) . . . . ?
C01H O00B C019 C016 -170.6(3) . . . . ?
C01H C024 C02S C02R 0.0(6) . . . . ?
C01I C01C C01F N00E -0.9(4) . . . . ?
C01J C01O C02W O10 -16.3(5) . . . . ?
C01J C01O C02W C01V 156.9(4) . . . . ?
C01K N00G C016 C019 -173.3(3) . . . . ?
C01K N00G C016 C01L 0.3(4) . . . . ?
C01K N00G B38 F003 23.8(4) . . . . ?
C01K N00G B38 F004 -97.7(4) . . . . ?
C01K N00G B38 N00D 143.4(3) . . . . ?
C01L C016 C019 O00B 13.8(5) . . . . ?
C01L C016 C019 C013 -162.0(4) . . . . ?
C01M C01Q C02C C02H 0.4(5) . . . . ?
C01N N00I C023 C01T 173.4(3) . . . . ?
C01N N00I C023 C02I -0.7(4) . . . . ?
C01N N00I B035 F005 98.2(4) . . . . ?
C01N N00I B035 F008 -23.2(4) . . . . ?
C01N N00I B035 N00N -142.4(3) . . . . ?
C01N C01W C02I C023 -0.8(4) . . . . ?
C01O N00H C01E C01R -0.3(4) . . . . ?
C01O N00H B036 F006 174.2(3) . . . . ?
C01O N00H B036 F007 -63.2(4) . . . . ?
C01O N00H B036 N00K 55.3(4) . . . . ?
C01O C01J C01R C01E -0.4(4) . . . . ?
C01P N00N C02G C02E -178.2(4) . . . . ?
C01P N00N C02G C02J 1.5(3) . . . . ?
C01P N00N B035 F005 71.8(4) . . . . ?
C01P N00N B035 F008 -167.8(3) . . . . ?
C01P N00N B035 N00I -48.6(4) . . . . ?
C01P C01G C01T O00A 178.0(3) . . . . ?
C01P C01G C01T C023 2.4(6) . . . . ?
C01Q O10 C02W C01O -163.6(3) . . . . ?
C01Q O10 C02W C01V 22.6(5) . . . . ?
C01Q C01M C034 C02D 0.3(5) . . . . ?
C01Q C02C C02H C02D 0.4(5) . . . . ?
C01R C01J C01O N00H 0.2(4) . . . . ?
C01R C01J C01O C02W -177.6(3) . . . . ?
C01S C01U C022 C02F 1.1(5) . . . . ?
C01T O00A C01X C020 -78.9(4) . . . . ?
C01T O00A C01X C02B 104.2(4) . . . . ?
C01T C01G C01P N00N 14.7(6) . . . . ?
C01T C01G C01P C02V -166.6(3) . . . . ?
C01T C023 C02I C01W -173.0(3) . . . . ?
C01U O009 C00Q C00X -17.5(5) . . . . ?
C01U O009 C00Q C017 167.6(3) . . . . ?
C01U C01S C02U C025 -0.1(5) . . . . ?
C01U C022 C02F C025 -0.9(5) . . . . ?
C01X O00A C01T C01G -9.1(5) . . . . ?
C01X O00A C01T C023 167.2(3) . . . . ?
C01X C020 C02K C02T -0.3(5) . . . . ?
C01X C02B C032 C02T 1.0(6) . . . . ?
C020 C01X C02B C032 -0.5(5) . . . . ?
C020 C02K C02T C032 0.8(6) . . . . ?
C023 N00I C01N C01W 0.2(4) . . . . ?
C023 N00I B035 F005 -60.9(4) . . . . ?
C023 N00I B035 F008 177.7(3) . . . . ?
C023 N00I B035 N00N 58.5(4) . . . . ?
C024 C01H C02Z C02N 0.0(5) . . . . ?
C026 N00K C027 C02L -178.6(4) . . . . ?
C026 N00K C027 C02O 0.6(3) . . . . ?
C026 N00K B036 F006 -172.3(3) . . . . ?
C026 N00K B036 F007 66.7(4) . . . . ?
C026 N00K B036 N00H -53.6(4) . . . . ?
C026 C01V C02W O10 173.5(3) . . . . ?
C026 C01V C02W C01O 0.9(6) . . . . ?
C026 C01Y C029 C021 -178.6(3) . . . . ?
C026 C01Y C02O C027 -0.1(4) . . . . ?
C026 C01Y C02O C028 178.5(3) . . . . ?
C027 N00K C026 C01V 179.2(3) . . . . ?
C027 N00K C026 C01Y -0.7(4) . . . . ?
C027 N00K B036 F006 22.4(4) . . . . ?
C027 N00K B036 F007 -98.6(3) . . . . ?
C027 N00K B036 N00H 141.1(3) . . . . ?
C027 C02L C030 C033 0.7(5) . . . . ?
C029 C01Y C026 N00K -178.9(4) . . . . ?
C029 C01Y C026 C01V 1.2(6) . . . . ?
C029 C01Y C02O C027 179.4(3) . . . . ?
C029 C01Y C02O C028 -1.9(5) . . . . ?
C029 C021 C02Q C028 0.0(5) . . . . ?
C02A C02P C02Y C02M -1.2(5) . . . . ?
C02B C01X C020 C02K 0.1(5) . . . . ?
C02E C02G C02J C02M -0.2(5) . . . . ?
C02E C02G C02J C02V 179.1(3) . . . . ?
C02F C025 C02U C01S 0.3(6) . . . . ?
C02G N00N C01P C01G 177.1(3) . . . . ?
C02G N00N C01P C02V -1.7(3) . . . . ?
C02G N00N B035 F005 -92.8(3) . . . . ?
C02G N00N B035 F008 27.6(4) . . . . ?
C02G N00N B035 N00I 146.7(3) . . . . ?
C02G C02E C031 C02X 0.9(5) . . . . ?
C02G C02J C02M C02X 0.4(5) . . . . ?
C02G C02J C02M C02Y 179.6(3) . . . . ?
C02G C02J C02V C01P -0.3(4) . . . . ?
C02G C02J C02V C02A 179.2(3) . . . . ?
C02H C02D C034 C01M 0.5(5) . . . . ?
C02J C02M C02X C031 0.1(5) . . . . ?
C02J C02M C02Y C02P 0.9(5) . . . . ?
C02K C02T C032 C02B -1.1(6) . . . . ?
C02L C027 C02O C01Y 179.1(3) . . . . ?
C02L C027 C02O C028 0.5(5) . . . . ?
C02L C030 C033 C028 0.0(5) . . . . ?
C02M C02J C02V C01P 179.0(3) . . . . ?
C02M C02J C02V C02A -1.6(5) . . . . ?
C02M C02X C031 C02E -0.7(5) . . . . ?
C02N C02R C02S C024 0.4(6) . . . . ?
C02O C01Y C026 N00K 0.5(4) . . . . ?
C02O C01Y C026 C01V -179.4(3) . . . . ?
C02O C01Y C029 C021 2.0(5) . . . . ?
C02O C027 C02L C030 -0.8(5) . . . . ?
C02O C028 C02Q C021 0.3(5) . . . . ?
C02O C028 C033 C030 -0.4(5) . . . . ?
C02P C02A C02V C01P -179.5(3) . . . . ?
C02P C02A C02V C02J 1.2(5) . . . . ?
C02Q C021 C029 C01Y -1.2(5) . . . . ?
C02Q C028 C02O C01Y 0.7(5) . . . . ?
C02Q C028 C02O C027 179.1(3) . . . . ?
C02Q C028 C033 C030 -179.2(3) . . . . ?
C02R C02N C02Z C01H 0.4(5) . . . . ?
C02U C01S C01U O009 174.7(3) . . . . ?
C02U C01S C01U C022 -0.6(5) . . . . ?
C02U C025 C02F C022 0.2(5) . . . . ?
C02V C02A C02P C02Y 0.1(5) . . . . ?
C02V C02J C02M C02X -178.8(3) . . . . ?
C02V C02J C02M C02Y 0.5(5) . . . . ?
C02W O10 C01Q C01M 74.9(4) . . . . ?
C02W O10 C01Q C02C -109.9(4) . . . . ?
C02W C01V C026 N00K 20.2(6) . . . . ?
C02W C01V C026 C01Y -159.9(4) . . . . ?
C02X C02M C02Y C02P 180.0(3) . . . . ?
C02Y C02M C02X C031 -179.0(3) . . . . ?
C02Z C01H C024 C02S -0.2(5) . . . . ?
C02Z C02N C02R C02S -0.6(6) . . . . ?
C031 C02E C02G N00N 179.2(3) . . . . ?
C031 C02E C02G C02J -0.4(5) . . . . ?
C033 C028 C02O C01Y -178.3(3) . . . . ?
C033 C028 C02O C027 0.2(5) . . . . ?
C033 C028 C02Q C021 179.0(3) . . . . ?
C034 C01M C01Q O10 174.3(3) . . . . ?
C034 C01M C01Q C02C -0.7(5) . . . . ?
C034 C02D C02H C02C -0.8(6) . . . . ?
B035 N00I C01N C01W -162.7(3) . . . . ?
B035 N00I C023 C01T -24.9(5) . . . . ?
B035 N00I C023 C02I 161.0(3) . . . . ?
B035 N00N C01P C01G 10.5(5) . . . . ?
B035 N00N C01P C02V -168.3(3) . . . . ?
B035 N00N C02G C02E -11.3(5) . . . . ?
B035 N00N C02G C02J 168.4(3) . . . . ?
B036 N00H C01E C01R -169.7(3) . . . . ?
B036 N00H C01O C01J 168.8(3) . . . . ?
B036 N00H C01O C02W -13.3(5) . . . . ?
B036 N00K C026 C01V 11.9(5) . . . . ?
B036 N00K C026 C01Y -168.0(3) . . . . ?
B036 N00K C027 C02L -11.3(6) . . . . ?
B036 N00K C027 C02O 167.9(3) . . . . ?
B037 N00C C00L C00J -168.8(3) . . . . ?
B037 N00C C00L C00Y 10.7(5) . . . . ?
B037 N00C C00O C00T 168.6(3) . . . . ?
B037 N00C C00O C00X -9.9(5) . . . . ?
B037 N00E C017 C00Q 14.4(5) . . . . ?
B037 N00E C017 C01I -167.6(3) . . . . ?
B037 N00E C01F C01C 168.6(3) . . . . ?
B38 N00D C00P C00V 166.5(3) . . . . ?
B38 N00D C00P C013 -11.3(5) . . . . ?
B38 N00D C00U C35 -166.5(3) . . . . ?
B38 N00D C00U C010 12.8(5) . . . . ?
B38 N00G C016 C019 24.9(5) . . . . ?
B38 N00G C016 C01L -161.6(3) . . . . ?
B38 N00G C01K C01Z 163.2(3) . . . . ?
